data_7101478
loop_
_publ_author_name
'Sascha Ott'
'Jesper Ekstrom'
'Reiner Lomoth'
'Lennart Schwartz'

_publ_section_title
;
Dynamic ligation at the first amine-coordinated iron
hydrogenase active site mimic
;
_journal_issue 40
_journal_name_full 'Chemical Communications'
_journal_paper_doi 10.1039/b608260b
_journal_year 2006
_chemical_formula_moiety 'C11 H15 Fe2 N O5 S2'
_chemical_formula_sum 'C11 H15 Fe2 N O5 S2'
_chemical_formula_weight 417.06
_chemical_name_systematic
;
?
;
_space_group_IT_number 14
_symmetry_cell_setting monoclinic
_symmetry_space_group_name_Hall '-P 2yab'
_symmetry_space_group_name_H-M 'P 1 21/a 1'
_atom_sites_solution_hydrogens geom
_atom_sites_solution_primary direct
_atom_sites_solution_secondary difmap
_audit_creation_method SHELXL-97
_cell_angle_alpha 90.00
_cell_angle_beta 113.856(10)
_cell_angle_gamma 90.00
_cell_formula_units_Z 4
_cell_length_a 11.2794(12)
_cell_length_b 13.6313(14)
_cell_length_c 12.1349(13)
_cell_measurement_reflns_used 768
_cell_measurement_temperature 291(2)
_cell_measurement_theta_max 29.9
_cell_measurement_theta_min 4.1
_cell_volume 1706.4(3)
_computing_cell_refinement 'CrysAlis RED(Oxford Diffraction, 2003)'
_computing_data_collection 'CrysAlis CCD(Oxford Diffraction, 2003)'
_computing_data_reduction 'CrysAlis RED(Oxford Diffraction, 2003)'
_computing_structure_refinement 'SHELXL-97 (Sheldrick, 1997)'
_computing_structure_solution 'SHELXS-97 (Sheldrick, 1990)'
_diffrn_ambient_temperature 291(2)
_diffrn_detector_area_resol_mean 12
_diffrn_measured_fraction_theta_full 0.855
_diffrn_measured_fraction_theta_max 0.855
_diffrn_measurement_device_type 'Xcalibur-3 kappa-diffractometer with Sapphire-III CCD'
_diffrn_measurement_method '\w scans at different \f'
_diffrn_radiation_monochromator graphite
_diffrn_radiation_source 'fine-focus sealed tube'
_diffrn_radiation_type MoK\a
_diffrn_radiation_wavelength 0.71073
_diffrn_reflns_av_R_equivalents 0.0619
_diffrn_reflns_av_sigmaI/netI 0.0431
_diffrn_reflns_limit_h_max 17
_diffrn_reflns_limit_h_min -16
_diffrn_reflns_limit_k_max 20
_diffrn_reflns_limit_k_min -20
_diffrn_reflns_limit_l_max 17
_diffrn_reflns_limit_l_min -9
_diffrn_reflns_number 28673
_diffrn_reflns_theta_full 33.06
_diffrn_reflns_theta_max 33.06
_diffrn_reflns_theta_min 3.92
_diffrn_standards_number 0
_exptl_absorpt_coefficient_mu 1.960
_exptl_absorpt_correction_T_max 0.92
_exptl_absorpt_correction_T_min 0.68
_exptl_absorpt_correction_type numerical
_exptl_absorpt_process_details 'X-red (Stoe, 1997)'
_exptl_crystal_colour red
_exptl_crystal_density_diffrn 1.623
_exptl_crystal_density_method 'not measured'
_exptl_crystal_description prism
_exptl_crystal_F_000 848
_exptl_crystal_size_max 0.20
_exptl_crystal_size_mid 0.08
_exptl_crystal_size_min 0.05
_refine_diff_density_max 0.781
_refine_diff_density_min -0.626
_refine_diff_density_rms 0.087
_refine_ls_extinction_method none
_refine_ls_goodness_of_fit_ref 1.063
_refine_ls_hydrogen_treatment constr
_refine_ls_matrix_type full
_refine_ls_number_parameters 190
_refine_ls_number_reflns 5528
_refine_ls_number_restraints 0
_refine_ls_restrained_S_all 1.063
_refine_ls_R_factor_all 0.0776
_refine_ls_R_factor_gt 0.0492
_refine_ls_shift/su_max 0.001
_refine_ls_shift/su_mean 0.000
_refine_ls_structure_factor_coef Fsqd
_refine_ls_weighting_details 'calc w=1/[\s^2^(Fo^2^)+(0.0797P)^2^+0.0000P] where P=(Fo^2^+2Fc^2^)/3'
_refine_ls_weighting_scheme calc
_refine_ls_wR_factor_gt 0.1320
_refine_ls_wR_factor_ref 0.1455
_reflns_number_gt 3597
_reflns_number_total 5528
_reflns_threshold_expression I>2\s(I)
_cod_data_source_file b608260b.txt
_cod_original_sg_symbol_H-M 'P 21/a'
_cod_database_code 7101478

loop_
_symmetry_equiv_pos_as_xyz
'x, y, z'
'-x+1/2, y+1/2, -z'
'-x, -y, -z'
'x-1/2, -y-1/2, z'

loop_
_atom_site_label
_atom_site_type_symbol
_atom_site_fract_x
_atom_site_fract_y
_atom_site_fract_z
_atom_site_U_iso_or_equiv
_atom_site_adp_type
_atom_site_occupancy
_atom_site_symmetry_multiplicity
_atom_site_calc_flag
_atom_site_refinement_flags
Fe1 Fe 0.70129(3) 0.59770(2) 0.37941(3) 0.04081(13) Uani 1 1 d .
Fe2 Fe 0.71936(4) 0.47007(3) 0.23311(4) 0.05334(15) Uani 1 1 d .
S3 S 0.87994(5) 0.57308(4) 0.34454(6) 0.04183(16) Uani 1 1 d .
S4 S 0.59902(7) 0.60954(6) 0.17966(7) 0.0626(2) Uani 1 1 d .
C10 C 0.9077(3) 0.6725(2) 0.2563(3) 0.0639(8) Uani 1 1 d .
H10A H 0.9205 0.7326 0.3025 0.077 Uiso 1 1 calc R
H10B H 0.9881 0.6588 0.2479 0.077 Uiso 1 1 calc R
C11 C 0.8082(5) 0.6903(4) 0.1372(4) 0.1103(17) Uani 1 1 d .
H11A H 0.8111 0.6361 0.0866 0.132 Uiso 1 1 calc R
H11B H 0.8334 0.7487 0.1063 0.132 Uiso 1 1 calc R
C12 C 0.6729(4) 0.7031(3) 0.1183(4) 0.0849(11) Uani 1 1 d .
H12A H 0.6217 0.7071 0.0322 0.102 Uiso 1 1 calc R
H12B H 0.6654 0.7659 0.1526 0.102 Uiso 1 1 calc R
C1 C 0.8203(3) 0.3720(2) 0.3192(4) 0.0674(9) Uani 1 1 d .
O1 O 0.8880(3) 0.30993(19) 0.3729(3) 0.0997(9) Uani 1 1 d .
C2 C 0.5747(3) 0.4068(3) 0.2162(5) 0.0907(14) Uani 1 1 d .
O2 O 0.4840(3) 0.3652(3) 0.2092(4) 0.1379(15) Uani 1 1 d .
C3 C 0.7371(3) 0.4422(3) 0.0947(4) 0.0765(10) Uani 1 1 d .
O3 O 0.7492(3) 0.4231(3) 0.0079(3) 0.1111(11) Uani 1 1 d .
C4 C 0.7247(3) 0.72290(19) 0.4224(3) 0.0513(6) Uani 1 1 d .
O4 O 0.7396(3) 0.80468(15) 0.4420(3) 0.0820(7) Uani 1 1 d .
C5 C 0.5471(3) 0.5795(2) 0.3865(3) 0.0611(8) Uani 1 1 d .
O5 O 0.4475(2) 0.5696(2) 0.3880(3) 0.0986(10) Uani 1 1 d .
N20 N 0.7960(2) 0.53395(15) 0.5466(2) 0.0486(5) Uani 1 1 d .
H20A H 0.7541 0.4782 0.5484 0.058 Uiso 1 1 calc R
H20B H 0.8762 0.5171 0.5546 0.058 Uiso 1 1 calc R
C21 C 0.8082(3) 0.5935(2) 0.6519(3) 0.0560(7) Uani 1 1 d .
H21A H 0.7221 0.6134 0.6425 0.067 Uiso 1 1 calc R
H21B H 0.8561 0.6526 0.6519 0.067 Uiso 1 1 calc R
C22 C 0.8742(3) 0.5442(3) 0.7729(3) 0.0675(8) Uani 1 1 d .
H22A H 0.9593 0.5216 0.7822 0.081 Uiso 1 1 calc R
H22B H 0.8240 0.4873 0.7762 0.081 Uiso 1 1 calc R
C23 C 0.8884(5) 0.6128(4) 0.8756(4) 0.0985(14) Uani 1 1 d .
H23A H 0.9299 0.5788 0.9508 0.148 Uiso 1 1 calc R
H23B H 0.8043 0.6348 0.8671 0.148 Uiso 1 1 calc R
H23C H 0.9401 0.6683 0.8739 0.148 Uiso 1 1 calc R

loop_
_atom_site_aniso_label
_atom_site_aniso_U_11
_atom_site_aniso_U_22
_atom_site_aniso_U_33
_atom_site_aniso_U_23
_atom_site_aniso_U_13
_atom_site_aniso_U_12
Fe1 0.04012(18) 0.03380(18) 0.0495(2) 0.00081(14) 0.01913(15) 0.00347(12)
Fe2 0.0514(2) 0.0461(2) 0.0641(3) -0.01775(18) 0.02495(19) -0.01105(15)
S3 0.0388(3) 0.0373(3) 0.0498(4) -0.0011(2) 0.0184(2) -0.0007(2)
S4 0.0461(3) 0.0775(5) 0.0527(4) 0.0000(4) 0.0081(3) 0.0066(3)
C10 0.0686(17) 0.0514(15) 0.085(2) 0.0068(15) 0.0444(17) -0.0044(13)
C11 0.111(3) 0.115(4) 0.094(3) 0.048(3) 0.030(3) -0.017(3)
C12 0.090(2) 0.095(3) 0.066(2) 0.035(2) 0.0281(18) 0.023(2)
C1 0.0743(18) 0.0419(14) 0.097(3) -0.0131(16) 0.0455(19) -0.0103(14)
O1 0.118(2) 0.0509(13) 0.147(3) 0.0153(16) 0.071(2) 0.0137(14)
C2 0.0670(19) 0.070(2) 0.139(4) -0.037(2) 0.046(2) -0.0245(17)
O2 0.098(2) 0.114(2) 0.219(4) -0.044(3) 0.081(3) -0.0564(19)
C3 0.0698(19) 0.082(2) 0.080(2) -0.040(2) 0.0319(18) -0.0183(16)
O3 0.121(2) 0.133(3) 0.090(2) -0.0583(19) 0.0524(19) -0.0251(19)
C4 0.0568(13) 0.0415(13) 0.0594(17) 0.0020(12) 0.0274(12) 0.0046(10)
O4 0.1099(18) 0.0370(10) 0.1060(19) -0.0068(12) 0.0507(15) 0.0023(11)
C5 0.0577(15) 0.0495(14) 0.081(2) 0.0139(14) 0.0334(15) 0.0082(12)
O5 0.0625(14) 0.106(2) 0.148(3) 0.0347(19) 0.0633(16) 0.0082(13)
N20 0.0572(11) 0.0388(10) 0.0537(13) 0.0022(9) 0.0265(10) 0.0063(8)
C21 0.0676(16) 0.0468(14) 0.0561(16) -0.0001(12) 0.0277(14) 0.0052(12)
C22 0.0727(19) 0.077(2) 0.0560(18) 0.0106(16) 0.0289(16) 0.0132(15)
C23 0.127(4) 0.115(4) 0.059(2) -0.004(2) 0.043(2) 0.021(3)

loop_
_atom_type_symbol
_atom_type_description
_atom_type_scat_dispersion_real
_atom_type_scat_dispersion_imag
_atom_type_scat_source
C C 0.0033 0.0016 'International Tables Vol C Tables 4.2.6.8 and 6.1.1.4'
H H 0.0000 0.0000 'International Tables Vol C Tables 4.2.6.8 and 6.1.1.4'
Fe Fe 0.3463 0.8444 'International Tables Vol C Tables 4.2.6.8 and 6.1.1.4'
N N 0.0061 0.0033 'International Tables Vol C Tables 4.2.6.8 and 6.1.1.4'
O O 0.0106 0.0060 'International Tables Vol C Tables 4.2.6.8 and 6.1.1.4'
S S 0.1246 0.1234 'International Tables Vol C Tables 4.2.6.8 and 6.1.1.4'

loop_
_geom_angle_atom_site_label_1
_geom_angle_atom_site_label_2
_geom_angle_atom_site_label_3
_geom_angle
C4 Fe1 C5 98.68(14)
C4 Fe1 N20 99.19(11)
C5 Fe1 N20 91.21(12)
C4 Fe1 S4 101.55(10)
C5 Fe1 S4 88.67(11)
N20 Fe1 S4 159.04(7)
C4 Fe1 S3 99.27(10)
C5 Fe1 S3 161.85(11)
N20 Fe1 S3 88.57(7)
S4 Fe1 S3 85.13(3)
C4 Fe1 Fe2 144.75(10)
C5 Fe1 Fe2 106.92(11)
N20 Fe1 Fe2 103.98(6)
S4 Fe1 Fe2 56.27(3)
S3 Fe1 Fe2 55.722(19)
C2 Fe2 C1 92.45(17)
C2 Fe2 C3 103.36(19)
C1 Fe2 C3 95.82(18)
C2 Fe2 S3 147.67(16)
C1 Fe2 S3 87.03(10)
C3 Fe2 S3 108.85(11)
C2 Fe2 S4 87.62(13)
C1 Fe2 S4 162.86(12)
C3 Fe2 S4 100.84(14)
S3 Fe2 S4 83.83(3)
C2 Fe2 Fe1 94.76(14)
C1 Fe2 Fe1 108.29(12)
C3 Fe2 Fe1 149.13(13)
S3 Fe2 Fe1 55.24(2)
S4 Fe2 Fe1 54.67(2)
C10 S3 Fe1 112.25(10)
C10 S3 Fe2 113.30(11)
Fe1 S3 Fe2 69.03(2)
C12 S4 Fe1 111.75(13)
C12 S4 Fe2 112.31(14)
Fe1 S4 Fe2 69.05(3)
C11 C10 S3 117.4(3)
C11 C10 H10A 107.9
S3 C10 H10A 107.9
C11 C10 H10B 107.9
S3 C10 H10B 107.9
H10A C10 H10B 107.2
C10 C11 C12 121.1(4)
C10 C11 H11A 107.0
C12 C11 H11A 107.0
C10 C11 H11B 107.0
C12 C11 H11B 107.0
H11A C11 H11B 106.8
C11 C12 S4 118.1(3)
C11 C12 H12A 107.8
S4 C12 H12A 107.8
C11 C12 H12B 107.8
S4 C12 H12B 107.8
H12A C12 H12B 107.1
O1 C1 Fe2 177.8(3)
O2 C2 Fe2 177.7(5)
O3 C3 Fe2 178.8(4)
O4 C4 Fe1 175.1(3)
O5 C5 Fe1 178.0(3)
C21 N20 Fe1 116.76(16)
C21 N20 H20A 108.1
Fe1 N20 H20A 108.1
C21 N20 H20B 108.1
Fe1 N20 H20B 108.1
H20A N20 H20B 107.3
N20 C21 C22 115.8(2)
N20 C21 H21A 108.3
C22 C21 H21A 108.3
N20 C21 H21B 108.3
C22 C21 H21B 108.3
H21A C21 H21B 107.4
C21 C22 C23 111.8(3)
C21 C22 H22A 109.2
C23 C22 H22A 109.2
C21 C22 H22B 109.2
C23 C22 H22B 109.2
H22A C22 H22B 107.9
C22 C23 H23A 109.5
C22 C23 H23B 109.5
H23A C23 H23B 109.5
C22 C23 H23C 109.5
H23A C23 H23C 109.5
H23B C23 H23C 109.5

loop_
_geom_bond_atom_site_label_1
_geom_bond_atom_site_label_2
_geom_bond_distance
Fe1 C4 1.773(3)
Fe1 C5 1.793(3)
Fe1 N20 2.064(2)
Fe1 S4 2.2294(9)
Fe1 S3 2.2454(7)
Fe1 Fe2 2.5520(6)
Fe2 C2 1.782(3)
Fe2 C1 1.793(4)
Fe2 C3 1.810(4)
Fe2 S3 2.2583(7)
Fe2 S4 2.2727(9)
S3 C10 1.831(3)
S4 C12 1.838(4)
C10 C11 1.448(6)
C10 H10A 0.9700
C10 H10B 0.9700
C11 C12 1.458(6)
C11 H11A 0.9700
C11 H11B 0.9700
C12 H12A 0.9700
C12 H12B 0.9700
C1 O1 1.149(4)
C2 O2 1.143(4)
C3 O3 1.145(4)
C4 O4 1.138(3)
C5 O5 1.140(4)
N20 C21 1.472(4)
N20 H20A 0.9000
N20 H20B 0.9000
C21 C22 1.510(4)
C21 H21A 0.9700
C21 H21B 0.9700
C22 C23 1.514(5)
C22 H22A 0.9700
C22 H22B 0.9700
C23 H23A 0.9600
C23 H23B 0.9600
C23 H23C 0.9600

loop_
_geom_torsion_atom_site_label_1
_geom_torsion_atom_site_label_2
_geom_torsion_atom_site_label_3
_geom_torsion_atom_site_label_4
_geom_torsion
C4 Fe1 Fe2 C2 -141.8(2)
C5 Fe1 Fe2 C2 -7.10(18)
N20 Fe1 Fe2 C2 88.55(18)
S4 Fe1 Fe2 C2 -83.67(16)
S3 Fe1 Fe2 C2 166.97(16)
C4 Fe1 Fe2 C1 123.98(18)
C5 Fe1 Fe2 C1 -101.28(15)
N20 Fe1 Fe2 C1 -5.62(13)
S4 Fe1 Fe2 C1 -177.85(11)
S3 Fe1 Fe2 C1 72.79(11)
C4 Fe1 Fe2 C3 -15.6(3)
C5 Fe1 Fe2 C3 119.1(2)
N20 Fe1 Fe2 C3 -145.2(2)
S4 Fe1 Fe2 C3 42.6(2)
S3 Fe1 Fe2 C3 -66.8(2)
C4 Fe1 Fe2 S3 51.19(15)
C5 Fe1 Fe2 S3 -174.07(10)
N20 Fe1 Fe2 S3 -78.41(7)
S4 Fe1 Fe2 S3 109.36(4)
C4 Fe1 Fe2 S4 -58.17(16)
C5 Fe1 Fe2 S4 76.57(10)
N20 Fe1 Fe2 S4 172.23(7)
S3 Fe1 Fe2 S4 -109.36(4)
C4 Fe1 S3 C10 -45.38(16)
C5 Fe1 S3 C10 126.0(3)
N20 Fe1 S3 C10 -144.46(14)
S4 Fe1 S3 C10 55.56(13)
Fe2 Fe1 S3 C10 107.51(13)
C4 Fe1 S3 Fe2 -152.89(10)
C5 Fe1 S3 Fe2 18.5(3)
N20 Fe1 S3 Fe2 108.03(6)
S4 Fe1 S3 Fe2 -51.95(3)
C2 Fe2 S3 C10 -130.9(3)
C1 Fe2 S3 C10 139.21(17)
C3 Fe2 S3 C10 44.07(18)
S4 Fe2 S3 C10 -55.31(12)
Fe1 Fe2 S3 C10 -106.05(12)
C2 Fe2 S3 Fe1 -24.9(3)
C1 Fe2 S3 Fe1 -114.74(12)
C3 Fe2 S3 Fe1 150.12(14)
S4 Fe2 S3 Fe1 50.73(3)
C4 Fe1 S4 C12 43.42(17)
C5 Fe1 S4 C12 142.01(18)
N20 Fe1 S4 C12 -128.1(2)
S3 Fe1 S4 C12 -55.07(15)
Fe2 Fe1 S4 C12 -106.55(16)
C4 Fe1 S4 Fe2 149.97(10)
C5 Fe1 S4 Fe2 -111.44(10)
N20 Fe1 S4 Fe2 -21.5(2)
S3 Fe1 S4 Fe2 51.48(2)
C2 Fe2 S4 C12 -156.7(2)
C1 Fe2 S4 C12 112.7(4)
C3 Fe2 S4 C12 -53.53(18)
S3 Fe2 S4 C12 54.54(15)
Fe1 Fe2 S4 C12 105.77(15)
C2 Fe2 S4 Fe1 97.55(17)
C1 Fe2 S4 Fe1 6.9(3)
C3 Fe2 S4 Fe1 -159.30(11)
S3 Fe2 S4 Fe1 -51.23(3)
Fe1 S3 C10 C11 -60.5(4)
Fe2 S3 C10 C11 15.3(4)
S3 C10 C11 C12 51.4(6)
C10 C11 C12 S4 -51.7(6)
Fe1 S4 C12 C11 60.6(4)
Fe2 S4 C12 C11 -14.8(4)
C2 Fe2 C1 O1 150(9)
C3 Fe2 C1 O1 46(9)
S3 Fe2 C1 O1 -63(9)
S4 Fe2 C1 O1 -121(9)
Fe1 Fe2 C1 O1 -115(9)
C1 Fe2 C2 O2 38(10)
C3 Fe2 C2 O2 135(10)
S3 Fe2 C2 O2 -50(10)
S4 Fe2 C2 O2 -125(10)
Fe1 Fe2 C2 O2 -70(10)
C2 Fe2 C3 O3 -79(16)
C1 Fe2 C3 O3 15(16)
S3 Fe2 C3 O3 104(16)
S4 Fe2 C3 O3 -169(16)
Fe1 Fe2 C3 O3 157(16)
C5 Fe1 C4 O4 -117(3)
N20 Fe1 C4 O4 150(3)
S4 Fe1 C4 O4 -27(3)
S3 Fe1 C4 O4 60(3)
Fe2 Fe1 C4 O4 20(3)
C4 Fe1 C5 O5 71(11)
N20 Fe1 C5 O5 171(11)
S4 Fe1 C5 O5 -30(11)
S3 Fe1 C5 O5 -100(11)
Fe2 Fe1 C5 O5 -84(11)
C4 Fe1 N20 C21 23.5(2)
C5 Fe1 N20 C21 -75.5(2)
S4 Fe1 N20 C21 -164.99(17)
S3 Fe1 N20 C21 122.6(2)
Fe2 Fe1 N20 C21 176.68(19)
Fe1 N20 C21 C22 178.2(2)
N20 C21 C22 C23 177.0(3)
